data_1552379
loop_
_publ_author_name
'Yin, Xiaodong'
'Low, Jonathan Z.'
'Fallon, Kealan'
'Paley, Daniel W.'
'Campos, Luis'

_publ_section_title
;
 The Butterfly Effect in Bisfluorenylidene-based Dihydroacenes:
 Aggregation Induced Emission and Spin Switching
;
_journal_name_full 'Chemical Science'
_journal_paper_doi 10.1039/C9SC04096J
_journal_year 2019
_chemical_formula_moiety 'C40 H24'
_chemical_formula_sum 'C40 H24'
_chemical_formula_weight 504.59
_space_group_crystal_system monoclinic
_space_group_IT_number 14
_space_group_name_Hall '-P 2yn'
_space_group_name_H-M_alt 'P 1 21/n 1'
_symmetry_space_group_name_Hall '-P 2yn'
_symmetry_space_group_name_H-M 'P 1 21/n 1'
_atom_sites_solution_hydrogens geom
_audit_creation_date 2017-01-05
_audit_creation_method
;
Olex2 1.2
(compiled 2017.01.04 svn.r3372 for OlexSys, GUI svn.r5289)
;
_audit_update_record
;
2019-08-15 deposited with the CCDC.    2019-10-07 downloaded from the CCDC.
;
_cell_angle_alpha 90.0
_cell_angle_beta 91.0108(14)
_cell_angle_gamma 90.0
_cell_formula_units_Z 4
_cell_length_a 9.73779(16)
_cell_length_b 17.0425(3)
_cell_length_c 15.4561(3)
_cell_measurement_reflns_used 4663
_cell_measurement_temperature 100.00(10)
_cell_measurement_theta_max 72.7760
_cell_measurement_theta_min 5.1810
_cell_volume 2564.64(8)
_computing_cell_refinement 'CrysAlisPro 1.171.38.43 (Rigaku OD, 2015)'
_computing_data_collection 'CrysAlisPro 1.171.38.43 (Rigaku OD, 2015)'
_computing_data_reduction 'CrysAlisPro 1.171.38.43 (Rigaku OD, 2015)'
_computing_molecular_graphics 'Olex2 (Dolomanov et al., 2009)'
_computing_publication_material 'Olex2 (Dolomanov et al., 2009)'
_computing_structure_refinement 'ShelXL (Sheldrick, 2015)'
_computing_structure_solution 'SHELXT 2014/5 (Sheldrick, 2014)'
_diffrn_ambient_environment N~2~
_diffrn_ambient_temperature 100.00(10)
_diffrn_detector 'CCD plate'
_diffrn_detector_area_resol_mean 8.0549
_diffrn_detector_type EosS2
_diffrn_measured_fraction_theta_full 0.993
_diffrn_measured_fraction_theta_max 0.968
_diffrn_measurement_details
;
List of Runs (angles in degrees, time in seconds):

  # Type    Start    End  Width  t~exp~   \w     \q     \k     \f   Frames
#--------------------------------------------------------------------------
  1  \w    -62.00  27.00   1.00    3.00    --  -36.44  77.00 -30.00   89
  2  \w    -63.00  30.00   1.00    3.00    --  -36.44  19.00 120.00   93
  3  \w     23.00  75.00   1.00    3.00    --   36.44 -99.00  60.00   52
  4  \w     94.00 175.00   1.00   15.00    --  111.00  45.00  30.00   81
  5  \w     43.00 110.00   1.00   15.00    --  111.00-111.00 -30.00   67
  6  \w     56.00 126.00   1.00   15.00    --  111.00 -45.00-120.00   70
  7  \w     49.00  75.00   1.00   15.00    --  111.00-111.00  60.00   26
  8  \w     93.00 162.00   1.00   15.00    --  111.00  61.00  60.00   69
  9  \w     89.00 115.00   1.00   15.00    --  111.00-111.00  60.00   26
 10  \w    118.00 178.00   1.00   15.00    --  111.00 111.00-150.00   60
 11  \w     73.00 138.00   1.00   15.00    --  111.00 -77.00 -60.00   65
;
_diffrn_measurement_device 'four-circle diffractometer'
_diffrn_measurement_device_type 'SuperNova, Dual, Cu at zero, EosS2'
_diffrn_measurement_method '\w scans'
_diffrn_orient_matrix_type 'CrysAlisPro convention (1999,Acta A55,543-557)'
_diffrn_orient_matrix_UB_11 -0.0064033000
_diffrn_orient_matrix_UB_12 0.0895930000
_diffrn_orient_matrix_UB_13 0.0126127000
_diffrn_orient_matrix_UB_21 0.0759530000
_diffrn_orient_matrix_UB_22 0.0118482000
_diffrn_orient_matrix_UB_23 -0.0855932000
_diffrn_orient_matrix_UB_31 -0.1386775000
_diffrn_orient_matrix_UB_32 0.0023266000
_diffrn_orient_matrix_UB_33 -0.0494882000
_diffrn_radiation_monochromator mirror
_diffrn_radiation_probe x-ray
_diffrn_radiation_type CuK\a
_diffrn_radiation_wavelength 1.54184
_diffrn_reflns_av_R_equivalents 0.0235
_diffrn_reflns_av_unetI/netI 0.0365
_diffrn_reflns_Laue_measured_fraction_full 0.993
_diffrn_reflns_Laue_measured_fraction_max 0.968
_diffrn_reflns_limit_h_max 6
_diffrn_reflns_limit_h_min -11
_diffrn_reflns_limit_k_max 19
_diffrn_reflns_limit_k_min -20
_diffrn_reflns_limit_l_max 17
_diffrn_reflns_limit_l_min -18
_diffrn_reflns_number 8719
_diffrn_reflns_point_group_measured_fraction_full 0.993
_diffrn_reflns_point_group_measured_fraction_max 0.968
_diffrn_reflns_theta_full 67.684
_diffrn_reflns_theta_max 73.027
_diffrn_reflns_theta_min 3.861
_diffrn_source 'micro-focus sealed X-ray tube'
_diffrn_source_type 'SuperNova (Cu) X-ray Source'
_exptl_absorpt_coefficient_mu 0.566
_exptl_absorpt_correction_T_max 0.981
_exptl_absorpt_correction_T_min 0.937
_exptl_absorpt_correction_type gaussian
_exptl_absorpt_process_details
;
CrysAlisPro 1.171.38.43 (Rigaku Oxford Diffraction, 2015)
Numerical absorption correction based on gaussian integration over
            a multifaceted crystal model
Empirical absorption correction using spherical harmonics,
 implemented in SCALE3 ABSPACK scaling algorithm.
;
_exptl_crystal_density_diffrn 1.307
_exptl_crystal_description needle
_exptl_crystal_F_000 1056
_exptl_crystal_size_max 0.207
_exptl_crystal_size_mid 0.037
_exptl_crystal_size_min 0.037
_refine_diff_density_max 0.269
_refine_diff_density_min -0.226
_refine_diff_density_rms 0.045
_refine_ls_extinction_method none
_refine_ls_goodness_of_fit_ref 1.028
_refine_ls_hydrogen_treatment constr
_refine_ls_matrix_type full
_refine_ls_number_parameters 361
_refine_ls_number_reflns 4969
_refine_ls_number_restraints 0
_refine_ls_restrained_S_all 1.028
_refine_ls_R_factor_all 0.0490
_refine_ls_R_factor_gt 0.0421
_refine_ls_shift/su_max 0.000
_refine_ls_shift/su_mean 0.000
_refine_ls_structure_factor_coef Fsqd
_refine_ls_weighting_details 'w=1/[\s^2^(Fo^2^)+(0.0491P)^2^+1.1533P] where P=(Fo^2^+2Fc^2^)/3'
_refine_ls_weighting_scheme calc
_refine_ls_wR_factor_gt 0.1029
_refine_ls_wR_factor_ref 0.1076
_reflns_Friedel_coverage 0.000
_reflns_number_gt 4348
_reflns_number_total 4969
_reflns_threshold_expression 'I > 2\s(I)'
_cod_data_source_file c9sc04096j2.cif
_cod_data_source_block AQ
_cod_original_cell_volume 2564.63(8)
_cod_original_sg_symbol_H-M 'P 1 21/c 1'
_cod_database_code 1552379
_shelx_shelxl_version_number 2016/6
_chemical_oxdiff_formula 'C40 H24'
_shelx_space_group_comment
;
The symmetry employed for this shelxl refinement is uniquely defined
by the following loop, which should always be used as a source of
symmetry information in preference to the above space-group names.
They are only intended as comments.
;
_cell_oxdiff_angle_alpha 90.004(3)
_cell_oxdiff_angle_beta 91.021(3)
_cell_oxdiff_angle_gamma 90.014(3)
_cell_oxdiff_length_a 9.7369(4)
_cell_oxdiff_length_b 17.0411(8)
_cell_oxdiff_length_c 15.4589(5)
_cell_oxdiff_measurement_reflns_used 4663
_cell_oxdiff_volume 2564.63(18)
_reflns_odcompleteness_completeness 95.60
_reflns_odcompleteness_iscentric 1
_reflns_odcompleteness_theta 73.59
_olex2_refinement_description
;
1. Fixed Uiso
 At 1.2 times of:
  All C(H) groups
2.a Aromatic/amide H refined with riding coordinates:
 C3(H3), C4(H4), C5(H5), C6(H6), C10(H10), C11(H11), C12(H12), C13(H13),
 C25(H25), C26(H26), C27(H27), C28(H28), C31(H31), C32(H32), C33(H33), C34(H34),
  C38(H38), C39(H39), C40(H40), C41(H41), C44(H44), C45(H45), C46(H46), C47(H47)
;
_olex2_submission_special_instructions 'No special instructions were received'
_oxdiff_exptl_absorpt_empirical_details
;
Empirical correction (ABSPACK) includes:
- Absorption correction using spherical harmonics
- Frame scaling
;
_oxdiff_exptl_absorpt_empirical_full_max 1.323
_oxdiff_exptl_absorpt_empirical_full_min 0.722

loop_
_space_group_symop_operation_xyz
'x, y, z'
'-x+1/2, y+1/2, -z+1/2'
'-x, -y, -z'
'x-1/2, -y-1/2, z-1/2'

loop_
_atom_site_label
_atom_site_type_symbol
_atom_site_fract_x
_atom_site_fract_y
_atom_site_fract_z
_atom_site_U_iso_or_equiv
_atom_site_adp_type
_atom_site_occupancy
_atom_site_site_symmetry_order
_atom_site_calc_flag
_atom_site_refinement_flags_posn
C1 C 0.62198(13) 0.74042(8) 0.29184(8) 0.0115(3) Uani 1 1 d .
C2 C 0.52042(13) 0.79155(8) 0.33586(9) 0.0114(3) Uani 1 1 d .
C3 C 0.43736(13) 0.84775(8) 0.29516(9) 0.0133(3) Uani 1 1 d .
H3 H 0.437443 0.852755 0.235243 0.016 Uiso 1 1 calc R
C4 C 0.35454(14) 0.89622(8) 0.34436(9) 0.0148(3) Uani 1 1 d .
H4 H 0.296994 0.932555 0.317246 0.018 Uiso 1 1 calc R
C5 C 0.35775(14) 0.89035(8) 0.43448(9) 0.0157(3) Uani 1 1 d .
H5 H 0.302934 0.923251 0.467223 0.019 Uiso 1 1 calc R
C6 C 0.44194(14) 0.83593(8) 0.47539(9) 0.0143(3) Uani 1 1 d .
H6 H 0.444736 0.833034 0.535484 0.017 Uiso 1 1 calc R
C7 C 0.52274(13) 0.78530(8) 0.42668(8) 0.0114(3) Uani 1 1 d .
C8 C 0.62455(13) 0.72869(8) 0.46429(8) 0.0119(3) Uani 1 1 d .
C9 C 0.76095(13) 0.74576(8) 0.42528(9) 0.0120(3) Uani 1 1 d .
C10 C 0.88061(14) 0.76450(8) 0.47188(9) 0.0150(3) Uani 1 1 d .
H10 H 0.882468 0.760235 0.531871 0.018 Uiso 1 1 calc R
C11 C 0.99699(14) 0.78950(9) 0.42897(10) 0.0178(3) Uani 1 1 d .
H11 H 1.076673 0.801504 0.460284 0.021 Uiso 1 1 calc R
C12 C 0.99451(14) 0.79663(9) 0.33890(10) 0.0181(3) Uani 1 1 d .
H12 H 1.072566 0.813410 0.310444 0.022 Uiso 1 1 calc R
C13 C 0.87575(14) 0.77873(8) 0.29165(9) 0.0148(3) Uani 1 1 d .
H13 H 0.874105 0.783947 0.231751 0.018 Uiso 1 1 calc R
C14 C 0.75912(13) 0.75292(8) 0.33436(9) 0.0120(3) Uani 1 1 d .
C23 C 0.59131(13) 0.68392(8) 0.23310(8) 0.0120(3) Uani 1 1 d .
C24 C 0.45307(14) 0.66304(8) 0.19645(8) 0.0126(3) Uani 1 1 d .
C25 C 0.32176(14) 0.69464(8) 0.20729(9) 0.0153(3) Uani 1 1 d .
H25 H 0.309326 0.737955 0.242899 0.018 Uiso 1 1 calc R
C26 C 0.20971(14) 0.66050(9) 0.16413(9) 0.0175(3) Uani 1 1 d .
H26 H 0.122674 0.681914 0.170699 0.021 Uiso 1 1 calc R
C27 C 0.22574(15) 0.59495(9) 0.11140(9) 0.0174(3) Uani 1 1 d .
H27 H 0.150278 0.573781 0.082001 0.021 Uiso 1 1 calc R
C28 C 0.35467(15) 0.56131(8) 0.10283(9) 0.0165(3) Uani 1 1 d .
H28 H 0.365911 0.516565 0.069257 0.020 Uiso 1 1 calc R
C29 C 0.46647(14) 0.59544(8) 0.14510(8) 0.0134(3) Uani 1 1 d .
C30 C 0.60927(14) 0.56917(8) 0.14878(8) 0.0134(3) Uani 1 1 d .
C31 C 0.66707(15) 0.50106(8) 0.11585(9) 0.0169(3) Uani 1 1 d .
H31 H 0.614182 0.466177 0.083149 0.020 Uiso 1 1 calc R
C32 C 0.80527(15) 0.48600(8) 0.13265(9) 0.0184(3) Uani 1 1 d .
H32 H 0.846127 0.441321 0.110067 0.022 Uiso 1 1 calc R
C33 C 0.88258(15) 0.53790(9) 0.18333(9) 0.0178(3) Uani 1 1 d .
H33 H 0.974900 0.527213 0.194328 0.021 Uiso 1 1 calc R
C34 C 0.82446(14) 0.60548(8) 0.21791(9) 0.0159(3) Uani 1 1 d .
H34 H 0.877114 0.639192 0.252241 0.019 Uiso 1 1 calc R
C35 C 0.68592(14) 0.62202(8) 0.20037(8) 0.0128(3) Uani 1 1 d .
C36 C 0.59325(14) 0.66861(8) 0.51781(9) 0.0136(3) Uani 1 1 d .
C37 C 0.45464(14) 0.64831(8) 0.55198(9) 0.0145(3) Uani 1 1 d .
C38 C 0.32234(15) 0.67706(9) 0.53438(10) 0.0191(3) Uani 1 1 d .
H38 H 0.309060 0.716871 0.493940 0.023 Uiso 1 1 calc R
C39 C 0.21079(15) 0.64576(10) 0.57772(10) 0.0223(3) Uani 1 1 d .
H39 H 0.123258 0.665618 0.566684 0.027 Uiso 1 1 calc R
C40 C 0.22835(16) 0.58520(10) 0.63731(10) 0.0239(3) Uani 1 1 d .
H40 H 0.153270 0.566162 0.667189 0.029 Uiso 1 1 calc R
C41 C 0.35722(16) 0.55325(9) 0.65222(10) 0.0222(3) Uani 1 1 d .
H41 H 0.368976 0.511494 0.690368 0.027 Uiso 1 1 calc R
C42 C 0.46915(15) 0.58464(9) 0.60916(9) 0.0169(3) Uani 1 1 d .
C43 C 0.61204(15) 0.55887(9) 0.61027(9) 0.0172(3) Uani 1 1 d .
C44 C 0.67143(17) 0.49509(9) 0.65262(10) 0.0230(3) Uani 1 1 d .
H44 H 0.620288 0.464095 0.689668 0.028 Uiso 1 1 calc R
C45 C 0.80906(17) 0.47866(9) 0.63834(10) 0.0237(3) Uani 1 1 d .
H45 H 0.850883 0.436349 0.666196 0.028 Uiso 1 1 calc R
C46 C 0.88435(16) 0.52522(9) 0.58262(10) 0.0212(3) Uani 1 1 d .
H46 H 0.976259 0.513539 0.573504 0.025 Uiso 1 1 calc R
C47 C 0.82440(15) 0.58921(9) 0.54009(9) 0.0178(3) Uani 1 1 d .
H47 H 0.875699 0.619560 0.502499 0.021 Uiso 1 1 calc R
C48 C 0.68713(14) 0.60726(8) 0.55441(9) 0.0150(3) Uani 1 1 d .

loop_
_atom_site_aniso_label
_atom_site_aniso_U_11
_atom_site_aniso_U_22
_atom_site_aniso_U_33
_atom_site_aniso_U_23
_atom_site_aniso_U_13
_atom_site_aniso_U_12
C1 0.0122(6) 0.0113(6) 0.0109(6) 0.0027(5) -0.0012(5) -0.0005(5)
C2 0.0112(6) 0.0107(6) 0.0123(6) -0.0013(5) -0.0015(5) -0.0028(5)
C3 0.0144(6) 0.0121(6) 0.0133(6) 0.0009(5) -0.0034(5) -0.0035(5)
C4 0.0135(6) 0.0109(6) 0.0199(7) 0.0015(5) -0.0041(5) 0.0008(5)
C5 0.0127(6) 0.0133(7) 0.0211(7) -0.0055(5) -0.0003(5) 0.0006(5)
C6 0.0144(6) 0.0162(7) 0.0123(6) -0.0022(5) -0.0013(5) -0.0032(5)
C7 0.0098(6) 0.0113(6) 0.0131(6) 0.0007(5) -0.0028(5) -0.0023(5)
C8 0.0127(6) 0.0130(6) 0.0099(6) -0.0022(5) -0.0033(5) -0.0001(5)
C9 0.0125(6) 0.0097(6) 0.0138(6) -0.0011(5) -0.0017(5) 0.0003(5)
C10 0.0154(6) 0.0162(7) 0.0134(6) -0.0021(5) -0.0050(5) 0.0021(5)
C11 0.0119(6) 0.0176(7) 0.0237(7) -0.0027(5) -0.0064(5) -0.0008(5)
C12 0.0136(6) 0.0167(7) 0.0240(7) -0.0009(5) 0.0016(5) -0.0021(5)
C13 0.0159(6) 0.0131(6) 0.0153(6) -0.0005(5) 0.0004(5) 0.0000(5)
C14 0.0127(6) 0.0099(6) 0.0134(6) -0.0016(5) -0.0027(5) 0.0006(5)
C23 0.0131(6) 0.0129(6) 0.0100(6) 0.0027(5) -0.0015(5) -0.0005(5)
C24 0.0152(6) 0.0124(6) 0.0099(6) 0.0021(5) -0.0035(5) -0.0024(5)
C25 0.0152(6) 0.0147(7) 0.0159(7) -0.0011(5) -0.0025(5) -0.0006(5)
C26 0.0145(6) 0.0196(7) 0.0182(7) 0.0018(5) -0.0046(5) -0.0004(5)
C27 0.0185(7) 0.0174(7) 0.0159(7) 0.0011(5) -0.0073(5) -0.0063(5)
C28 0.0213(7) 0.0137(7) 0.0143(6) -0.0012(5) -0.0042(5) -0.0033(5)
C29 0.0180(7) 0.0125(6) 0.0096(6) 0.0030(5) -0.0012(5) -0.0012(5)
C30 0.0181(6) 0.0132(6) 0.0087(6) 0.0027(5) -0.0006(5) -0.0014(5)
C31 0.0247(7) 0.0127(7) 0.0133(6) -0.0010(5) -0.0011(5) -0.0011(5)
C32 0.0265(7) 0.0124(7) 0.0163(7) -0.0003(5) 0.0024(6) 0.0048(5)
C33 0.0161(6) 0.0177(7) 0.0197(7) 0.0020(6) 0.0008(5) 0.0035(5)
C34 0.0161(7) 0.0149(7) 0.0167(7) -0.0009(5) -0.0010(5) 0.0003(5)
C35 0.0172(6) 0.0118(6) 0.0095(6) 0.0017(5) 0.0001(5) -0.0007(5)
C36 0.0145(6) 0.0159(7) 0.0103(6) -0.0012(5) -0.0033(5) 0.0003(5)
C37 0.0180(7) 0.0152(7) 0.0101(6) -0.0002(5) -0.0012(5) -0.0029(5)
C38 0.0178(7) 0.0213(7) 0.0181(7) 0.0055(6) -0.0019(5) -0.0026(6)
C39 0.0156(7) 0.0287(8) 0.0226(8) 0.0042(6) -0.0027(6) -0.0032(6)
C40 0.0224(7) 0.0293(9) 0.0202(7) 0.0034(6) 0.0021(6) -0.0092(6)
C41 0.0272(8) 0.0229(8) 0.0163(7) 0.0060(6) 0.0002(6) -0.0053(6)
C42 0.0208(7) 0.0172(7) 0.0126(6) 0.0013(5) -0.0024(5) -0.0023(5)
C43 0.0222(7) 0.0175(7) 0.0117(6) 0.0000(5) -0.0028(5) 0.0000(5)
C44 0.0326(8) 0.0193(7) 0.0172(7) 0.0057(6) -0.0017(6) 0.0021(6)
C45 0.0335(8) 0.0191(8) 0.0184(7) 0.0039(6) -0.0061(6) 0.0072(6)
C46 0.0226(7) 0.0206(7) 0.0201(7) -0.0019(6) -0.0055(5) 0.0061(6)
C47 0.0178(7) 0.0183(7) 0.0171(7) 0.0008(5) -0.0033(5) 0.0025(5)
C48 0.0201(7) 0.0144(7) 0.0104(6) -0.0001(5) -0.0044(5) 0.0003(5)

loop_
_atom_type_symbol
_atom_type_description
_atom_type_scat_dispersion_real
_atom_type_scat_dispersion_imag
_atom_type_scat_source
C C 0.0181 0.0091 'International Tables Vol C Tables 4.2.6.8 and 6.1.1.4'
H H 0.0000 0.0000 'International Tables Vol C Tables 4.2.6.8 and 6.1.1.4'

loop_
_exptl_crystal_face_index_h
_exptl_crystal_face_index_k
_exptl_crystal_face_index_l
_exptl_crystal_face_perp_dist
0 -1 1 0.0145
0 1 1 0.0187
6 -3 3 0.0913
0 1 -1 0.0222
0 -1 -1 0.0180
-1 1 0 0.0902
-1 -1 0 0.0863
1 1 0 0.0861

loop_
_geom_angle_atom_site_label_1
_geom_angle_atom_site_label_2
_geom_angle_atom_site_label_3
_geom_angle
C2 C1 C14 108.12(11)
C23 C1 C2 125.56(12)
C23 C1 C14 125.59(12)
C3 C2 C1 125.37(12)
C3 C2 C7 120.02(12)
C7 C2 C1 114.31(11)
C2 C3 H3 120.1
C4 C3 C2 119.88(12)
C4 C3 H3 120.1
C3 C4 H4 120.0
C3 C4 C5 120.01(12)
C5 C4 H4 120.0
C4 C5 H5 119.8
C6 C5 C4 120.44(13)
C6 C5 H5 119.8
C5 C6 H6 119.9
C5 C6 C7 120.18(13)
C7 C6 H6 119.9
C2 C7 C8 115.84(12)
C6 C7 C2 119.44(12)
C6 C7 C8 124.43(12)
C7 C8 C9 107.78(11)
C36 C8 C7 124.82(12)
C36 C8 C9 127.14(12)
C10 C9 C8 125.11(12)
C10 C9 C14 119.34(12)
C14 C9 C8 114.99(11)
C9 C10 H10 119.9
C11 C10 C9 120.28(13)
C11 C10 H10 119.9
C10 C11 H11 119.9
C10 C11 C12 120.14(12)
C12 C11 H11 119.9
C11 C12 H12 119.9
C13 C12 C11 120.25(13)
C13 C12 H12 119.9
C12 C13 H13 120.1
C12 C13 C14 119.81(13)
C14 C13 H13 120.1
C9 C14 C1 114.94(12)
C13 C14 C1 124.48(12)
C13 C14 C9 120.18(12)
C1 C23 C24 127.63(12)
C1 C23 C35 126.81(12)
C24 C23 C35 105.08(11)
C25 C24 C23 132.96(13)
C25 C24 C29 118.46(12)
C29 C24 C23 108.49(12)
C24 C25 H25 120.3
C26 C25 C24 119.36(13)
C26 C25 H25 120.3
C25 C26 H26 119.4
C27 C26 C25 121.27(13)
C27 C26 H26 119.4
C26 C27 H27 120.1
C28 C27 C26 119.85(13)
C28 C27 H27 120.1
C27 C28 H28 120.5
C29 C28 C27 119.03(13)
C29 C28 H28 120.5
C24 C29 C30 109.07(12)
C28 C29 C24 121.96(13)
C28 C29 C30 128.92(13)
C31 C30 C29 129.25(13)
C31 C30 C35 121.82(13)
C35 C30 C29 108.70(12)
C30 C31 H31 120.6
C32 C31 C30 118.85(13)
C32 C31 H31 120.6
C31 C32 H32 120.0
C31 C32 C33 119.97(13)
C33 C32 H32 120.0
C32 C33 H33 119.3
C32 C33 C34 121.40(13)
C34 C33 H33 119.3
C33 C34 H34 120.4
C33 C34 C35 119.24(13)
C35 C34 H34 120.4
C30 C35 C23 108.62(11)
C34 C35 C23 132.39(12)
C34 C35 C30 118.69(12)
C8 C36 C37 127.12(13)
C8 C36 C48 128.15(13)
C48 C36 C37 104.71(12)
C38 C37 C36 132.99(13)
C38 C37 C42 118.32(13)
C42 C37 C36 108.59(12)
C37 C38 H38 120.2
C39 C38 C37 119.69(14)
C39 C38 H38 120.2
C38 C39 H39 119.5
C40 C39 C38 120.97(14)
C40 C39 H39 119.5
C39 C40 H40 119.9
C41 C40 C39 120.16(14)
C41 C40 H40 119.9
C40 C41 H41 120.5
C40 C41 C42 118.96(14)
C42 C41 H41 120.5
C37 C42 C43 108.98(13)
C41 C42 C37 121.73(14)
C41 C42 C43 129.24(14)
C44 C43 C42 129.04(14)
C44 C43 C48 122.06(14)
C48 C43 C42 108.78(12)
C43 C44 H44 120.8
C43 C44 C45 118.49(15)
C45 C44 H44 120.8
C44 C45 H45 119.9
C46 C45 C44 120.26(14)
C46 C45 H45 119.9
C45 C46 H46 119.4
C45 C46 C47 121.14(14)
C47 C46 H46 119.4
C46 C47 H47 120.3
C48 C47 C46 119.48(14)
C48 C47 H47 120.3
C43 C48 C36 108.74(12)
C47 C48 C36 132.61(13)
C47 C48 C43 118.57(13)

loop_
_geom_bond_atom_site_label_1
_geom_bond_atom_site_label_2
_geom_bond_distance
C1 C2 1.4914(18)
C1 C14 1.4932(17)
C1 C23 1.3531(19)
C2 C3 1.3961(19)
C2 C7 1.4076(18)
C3 H3 0.9300
C3 C4 1.390(2)
C4 H4 0.9300
C4 C5 1.396(2)
C5 H5 0.9300
C5 C6 1.383(2)
C6 H6 0.9300
C6 C7 1.3969(19)
C7 C8 1.4937(18)
C8 C9 1.4969(18)
C8 C36 1.354(2)
C9 C10 1.3959(19)
C9 C14 1.4104(19)
C10 H10 0.9300
C10 C11 1.390(2)
C11 H11 0.9300
C11 C12 1.397(2)
C12 H12 0.9300
C12 C13 1.391(2)
C13 H13 0.9300
C13 C14 1.3948(19)
C23 C24 1.4942(17)
C23 C35 1.4947(18)
C24 C25 1.4003(19)
C24 C29 1.4063(19)
C25 H25 0.9300
C25 C26 1.3959(19)
C26 H26 0.9300
C26 C27 1.393(2)
C27 H27 0.9300
C27 C28 1.389(2)
C28 H28 0.9300
C28 C29 1.3875(19)
C29 C30 1.4610(19)
C30 C31 1.391(2)
C30 C35 1.4083(19)
C31 H31 0.9300
C31 C32 1.390(2)
C32 H32 0.9300
C32 C33 1.393(2)
C33 H33 0.9300
C33 C34 1.394(2)
C34 H34 0.9300
C34 C35 1.4000(19)
C36 C37 1.4986(19)
C36 C48 1.4935(18)
C37 C38 1.400(2)
C37 C42 1.405(2)
C38 H38 0.9300
C38 C39 1.392(2)
C39 H39 0.9300
C39 C40 1.392(2)
C40 H40 0.9300
C40 C41 1.384(2)
C41 H41 0.9300
C41 C42 1.394(2)
C42 C43 1.459(2)
C43 C44 1.390(2)
C43 C48 1.408(2)
C44 H44 0.9300
C44 C45 1.391(2)
C45 H45 0.9300
C45 C46 1.390(2)
C46 H46 0.9300
C46 C47 1.396(2)
C47 H47 0.9300
C47 C48 1.393(2)

loop_
_exptl_oxdiff_crystal_face_indexfrac_h
_exptl_oxdiff_crystal_face_indexfrac_k
_exptl_oxdiff_crystal_face_indexfrac_l
_exptl_oxdiff_crystal_face_x
_exptl_oxdiff_crystal_face_y
_exptl_oxdiff_crystal_face_z
-0.0013 -0.9978 1.0011 -0.0768 -0.0976 -0.0517
0.0017 1.0060 1.0006 0.1027 -0.0736 -0.0474
5.7082 -3.0543 3.1391 -0.2706 0.1287 -0.9541
0.0013 0.9978 -1.0011 0.0768 0.0976 0.0517
-0.0017 -1.0060 -1.0006 -0.1027 0.0736 0.0474
-0.9999 1.0009 -0.0008 0.0961 -0.0640 0.1410
-1.0029 -1.0029 -0.0003 -0.0834 -0.0880 0.1368
1.0029 1.0029 0.0003 0.0834 0.0880 -0.1368
